data_7235161
loop_
_publ_author_name
'Bin Chen'
'Han Zhang'
'Wenwen Luo'
'Han Nie'
'Rongrong Hu'
'Anjun Qin'
'Zujin Zhao'
'Ben Zhong Tang'

_publ_section_title
;
 Oxidation-enhanced emission: exploring novel AIEgens from
 thieno[3,2-b]thiophene S,S-dioxide
;
_journal_name_full 'Journal of Materials Chemistry C'
_journal_page_first 960
_journal_page_last 968
_journal_paper_doi 10.1039/C6TC05116B
_journal_volume 5
_journal_year 2017
_chemical_formula_moiety 'C34 H16 F12 S2'
_chemical_formula_sum 'C34 H16 F12 S2'
_chemical_formula_weight 716.59
_space_group_IT_number 2
_space_group_name_Hall '-P 1'
_space_group_name_H-M_alt 'P -1'
_symmetry_cell_setting triclinic
_symmetry_space_group_name_Hall '-P 1'
_symmetry_space_group_name_H-M 'P -1'
_atom_sites_solution_hydrogens geom
_atom_sites_solution_primary direct
_atom_sites_solution_secondary difmap
_cell_angle_alpha 71.665(3)
_cell_angle_beta 85.795(4)
_cell_angle_gamma 64.610(3)
_cell_formula_units_Z 2
_cell_length_a 10.7620(10)
_cell_length_b 11.2068(9)
_cell_length_c 14.2221(14)
_cell_measurement_reflns_used 3003
_cell_measurement_temperature 173(2)
_cell_measurement_theta_max 25.41
_cell_measurement_theta_min 3.03
_cell_volume 1467.2(2)
_computing_structure_refinement 'SHELXL-97 (Sheldrick, 2008)'
_computing_structure_solution 'SHELXS-97 (Sheldrick, 2008)'
_diffrn_ambient_temperature 173(2)
_diffrn_measured_fraction_theta_full 0.984
_diffrn_measured_fraction_theta_max 0.984
_diffrn_measurement_device_type 'PHOTON100 CMOS detector'
_diffrn_measurement_method 'omega scan'
_diffrn_radiation_monochromator 'TRIUMPH curved crystal monochromator'
_diffrn_radiation_source 'fine-focus sealed tube'
_diffrn_radiation_type MoK\a
_diffrn_radiation_wavelength 0.71073
_diffrn_reflns_av_R_equivalents 0.0738
_diffrn_reflns_av_sigmaI/netI 0.0879
_diffrn_reflns_limit_h_max 12
_diffrn_reflns_limit_h_min -12
_diffrn_reflns_limit_k_max 13
_diffrn_reflns_limit_k_min -13
_diffrn_reflns_limit_l_max 17
_diffrn_reflns_limit_l_min -17
_diffrn_reflns_number 14649
_diffrn_reflns_theta_full 25.39
_diffrn_reflns_theta_max 25.39
_diffrn_reflns_theta_min 2.97
_exptl_absorpt_coefficient_mu 0.284
_exptl_absorpt_correction_T_max 0.7452
_exptl_absorpt_correction_T_min 0.6625
_exptl_absorpt_correction_type multi-scan
_exptl_absorpt_process_details 'SADABS (Bruker, 2014)'
_exptl_crystal_density_diffrn 1.622
_exptl_crystal_density_method 'not measured'
_exptl_crystal_description plate
_exptl_crystal_F_000 720
_exptl_crystal_size_max 0.21
_exptl_crystal_size_mid 0.16
_exptl_crystal_size_min 0.09
_refine_diff_density_max 0.302
_refine_diff_density_min -0.291
_refine_diff_density_rms 0.061
_refine_ls_extinction_method none
_refine_ls_goodness_of_fit_ref 1.068
_refine_ls_hydrogen_treatment constr
_refine_ls_matrix_type full
_refine_ls_number_parameters 655
_refine_ls_number_reflns 5303
_refine_ls_number_restraints 1187
_refine_ls_restrained_S_all 1.009
_refine_ls_R_factor_all 0.1189
_refine_ls_R_factor_gt 0.0554
_refine_ls_shift/su_max 0.013
_refine_ls_shift/su_mean 0.000
_refine_ls_structure_factor_coef Fsqd
_refine_ls_weighting_details 'calc w=1/[\s^2^(Fo^2^)+(0.0268P)^2^+0.9196P] where P=(Fo^2^+2Fc^2^)/3'
_refine_ls_weighting_scheme calc
_refine_ls_wR_factor_gt 0.0882
_refine_ls_wR_factor_ref 0.1059
_reflns_number_gt 3207
_reflns_number_total 5303
_reflns_threshold_expression >2sigma(I)
_cod_data_source_file J-Mater-Chem-C-2017-5-960.cif
_cod_data_source_block 3
_cod_depositor_comments
;
The following automatic conversions were performed:

data item '_symmetry_cell_setting' value 'Triclinic' was changed to
'triclinic' in accordance with the built-in table derived from the
CIF Core dictionary named 'cif_core.dic' version 2.4.5 last updated
on 2014-11-21.

Automatic conversion script
Id: cif_fix_values 6909 2019-04-08 15:41:33Z antanas 
;
_cod_original_sg_symbol_Hall '-P 1   '
_cod_original_sg_symbol_H-M 'P-1   '
_cod_database_code 7235161

loop_
_symmetry_equiv_pos_as_xyz
'x, y, z'
'-x, -y, -z'

loop_
_atom_site_label
_atom_site_type_symbol
_atom_site_fract_x
_atom_site_fract_y
_atom_site_fract_z
_atom_site_U_iso_or_equiv
_atom_site_adp_type
_atom_site_occupancy
_atom_site_symmetry_multiplicity
_atom_site_calc_flag
_atom_site_refinement_flags
_atom_site_disorder_assembly
_atom_site_disorder_group
C1 C 0.3786(3) 0.5367(3) 0.3628(2) 0.0246(7) Uani 1 1 d . . .
C2 C 0.4918(3) 0.4498(3) 0.3275(2) 0.0235(7) Uani 1 1 d . . .
C3 C 0.5461(3) 0.3136(3) 0.3972(2) 0.0243(7) Uani 1 1 d . . .
C4 C 0.4785(3) 0.2972(3) 0.4823(2) 0.0243(7) Uani 1 1 d . . .
C5 C 0.5334(3) 0.1607(3) 0.5513(2) 0.0226(7) Uani 1 1 d . . .
C6 C 0.6463(3) 0.0739(3) 0.5154(2) 0.0243(7) Uani 1 1 d . . .
C7 C 0.2829(3) 0.6818(3) 0.3145(2) 0.0239(7) Uani 1 1 d . D .
C8 C 0.2491(3) 0.7320(3) 0.2132(2) 0.0294(8) Uani 1 1 d . . .
H8 H 0.2897 0.6714 0.1743 0.035 Uiso 1 1 calc R . .
C9 C 0.1575(3) 0.8684(3) 0.1676(2) 0.0322(8) Uani 1 1 d . D .
H9 H 0.1365 0.9016 0.0978 0.039 Uiso 1 1 calc R . .
C10 C 0.0969(3) 0.9559(3) 0.2236(2) 0.0295(8) Uani 1 1 d D . .
C11 C 0.1264(3) 0.9069(3) 0.3252(2) 0.0307(8) Uani 1 1 d . D .
H11 H 0.0827 0.9671 0.3639 0.037 Uiso 1 1 calc R . .
C12 C 0.2192(3) 0.7709(3) 0.3708(2) 0.0276(8) Uani 1 1 d . . .
H12 H 0.2397 0.7380 0.4406 0.033 Uiso 1 1 calc R D .
C14 C 0.5546(3) 0.4869(3) 0.2331(2) 0.0245(7) Uani 1 1 d . A .
C15 C 0.5864(3) 0.4047(3) 0.1716(2) 0.0333(8) Uani 1 1 d . . .
H15 H 0.5652 0.3267 0.1895 0.040 Uiso 1 1 calc R . .
C16 C 0.6483(4) 0.4353(3) 0.0850(2) 0.0373(9) Uani 1 1 d . A .
H16 H 0.6696 0.3785 0.0433 0.045 Uiso 1 1 calc R . .
C17 C 0.6793(3) 0.5471(3) 0.0587(2) 0.0360(9) Uani 1 1 d D . .
C18 C 0.6489(4) 0.6288(4) 0.1189(3) 0.0390(9) Uani 1 1 d . A .
H18 H 0.6707 0.7063 0.1006 0.047 Uiso 1 1 calc R . .
C19 C 0.5869(3) 0.5994(3) 0.2056(2) 0.0332(8) Uani 1 1 d . . .
H19 H 0.5661 0.6567 0.2468 0.040 Uiso 1 1 calc R A .
C21 C 0.4714(3) 0.1234(3) 0.6457(2) 0.0222(7) Uani 1 1 d . C .
C22 C 0.5497(3) 0.0521(3) 0.7358(2) 0.0283(8) Uani 1 1 d . . .
H22 H 0.6457 0.0287 0.7378 0.034 Uiso 1 1 calc R . .
C23 C 0.4897(3) 0.0150(3) 0.8225(2) 0.0310(8) Uani 1 1 d . C .
H23 H 0.5447 -0.0347 0.8835 0.037 Uiso 1 1 calc R . .
C24 C 0.3506(3) 0.0498(3) 0.8210(2) 0.0265(8) Uani 1 1 d D . .
C25 C 0.2707(3) 0.1236(3) 0.7325(2) 0.0277(8) Uani 1 1 d . C .
H25 H 0.1744 0.1488 0.7312 0.033 Uiso 1 1 calc R . .
C26 C 0.3307(3) 0.1608(3) 0.6459(2) 0.0264(8) Uani 1 1 d . . .
H26 H 0.2748 0.2128 0.5854 0.032 Uiso 1 1 calc R C .
C28 C 0.7357(3) -0.0753(3) 0.5586(2) 0.0246(7) Uani 1 1 d . B .
C29 C 0.8728(3) -0.1298(3) 0.5363(2) 0.0327(8) Uani 1 1 d . . .
H29 H 0.9079 -0.0691 0.4934 0.039 Uiso 1 1 calc R . .
C30 C 0.9586(3) -0.2684(3) 0.5742(2) 0.0359(9) Uani 1 1 d . B .
H30 H 1.0518 -0.3032 0.5573 0.043 Uiso 1 1 calc R . .
C31 C 0.9094(3) -0.3571(3) 0.6367(2) 0.0296(8) Uani 1 1 d D . .
C32 C 0.7730(3) -0.3064(3) 0.6594(2) 0.0284(8) Uani 1 1 d . B .
H32 H 0.7388 -0.3679 0.7023 0.034 Uiso 1 1 calc R . .
C33 C 0.6864(3) -0.1668(3) 0.6198(2) 0.0262(7) Uani 1 1 d . . .
H33 H 0.5923 -0.1330 0.6345 0.031 Uiso 1 1 calc R B .
S1 S 0.34343(8) 0.45295(8) 0.48048(6) 0.0272(2) Uani 1 1 d . . .
S2 S 0.68374(9) 0.15927(8) 0.39936(6) 0.0289(2) Uani 1 1 d . . .
C20 C 0.7442(9) 0.5832(9) -0.0363(6) 0.053(2) Uani 0.541(3) 1 d PDU A 1
F4 F 0.8070(11) 0.4762(5) -0.0716(5) 0.0751(19) Uani 0.541(3) 1 d PDU A 1
F5 F 0.6496(5) 0.6859(7) -0.1088(3) 0.0493(13) Uani 0.541(3) 1 d PDU A 1
F6 F 0.8372(8) 0.6281(12) -0.0282(4) 0.0779(17) Uani 0.541(3) 1 d PDU A 1
C20A C 0.7521(14) 0.5824(14) -0.0330(10) 0.051(3) Uiso 0.226(5) 1 d PDU A 2
F4A F 0.6739(13) 0.6110(18) -0.1139(7) 0.063(3) Uiso 0.226(5) 1 d PDU A 2
F6A F 0.8722(11) 0.4742(10) -0.0338(9) 0.053(3) Uiso 0.226(5) 1 d PDU A 2
F5A F 0.7762(15) 0.6943(11) -0.0466(9) 0.048(3) Uiso 0.226(5) 1 d PDU A 2
C20B C 0.7485(14) 0.5719(15) -0.0362(10) 0.050(3) Uiso 0.233(5) 1 d PDU A 3
F4B F 0.7380(13) 0.5053(13) -0.0963(7) 0.041(3) Uiso 0.233(5) 1 d PDU A 3
F5B F 0.6947(15) 0.7074(10) -0.0886(9) 0.062(4) Uiso 0.233(5) 1 d PDU A 3
F6B F 0.8819(9) 0.5362(16) -0.0169(8) 0.057(3) Uiso 0.233(5) 1 d PDU A 3
C34 C 0.9994(13) -0.5098(11) 0.6735(9) 0.042(3) Uani 0.377(4) 1 d PDU B 4
F10 F 1.1215(9) -0.5349(12) 0.7121(8) 0.060(3) Uani 0.377(4) 1 d PDU B 4
F11 F 1.0250(11) -0.5686(10) 0.6013(7) 0.052(3) Uani 0.377(4) 1 d PDU B 4
F12 F 0.9456(10) -0.5784(10) 0.7464(7) 0.046(3) Uani 0.377(4) 1 d PDU B 4
C34A C 1.0026(11) -0.5086(10) 0.6761(8) 0.042(3) Uani 0.458(7) 1 d PDU B 5
F10A F 1.1363(7) -0.5330(9) 0.6746(6) 0.032(2) Uani 0.458(7) 1 d PDU B 5
F11A F 0.9850(8) -0.5832(8) 0.6257(8) 0.049(3) Uani 0.458(7) 1 d PDU B 5
F12A F 0.9843(10) -0.5655(9) 0.7711(5) 0.062(4) Uani 0.458(7) 1 d PDU B 5
C34B C 1.0053(16) -0.5041(14) 0.6894(12) 0.046(4) Uani 0.165(6) 1 d PDU B 6
F10B F 1.0431(19) -0.5258(15) 0.7834(9) 0.061(4) Uani 0.165(6) 1 d PDU B 6
F11B F 1.1213(15) -0.5467(17) 0.6431(13) 0.044(5) Uani 0.165(6) 1 d PDU B 6
F12B F 0.9478(16) -0.5904(12) 0.6941(17) 0.049(4) Uani 0.165(6) 1 d PDU B 6
C27 C 0.2913(15) 0.0021(16) 0.9147(10) 0.041(4) Uani 0.289(4) 1 d PDU C 7
F7 F 0.1562(12) 0.0815(19) 0.9138(13) 0.051(4) Uani 0.289(4) 1 d PDU C 7
F8 F 0.3524(13) 0.0013(13) 0.9939(7) 0.045(3) Uani 0.289(4) 1 d PDU C 7
F9 F 0.3065(18) -0.1285(13) 0.9341(11) 0.046(3) Uani 0.289(4) 1 d PDU C 7
C27A C 0.2879(9) 0.0073(9) 0.9144(5) 0.0377(19) Uani 0.617(7) 1 d PDU C 8
F7A F 0.1510(6) 0.0507(9) 0.9033(6) 0.042(2) Uani 0.617(7) 1 d PDU C 8
F9A F 0.3421(8) -0.1308(6) 0.9558(5) 0.054(3) Uani 0.617(7) 1 d PDU C 8
F8A F 0.3061(7) 0.0589(7) 0.9830(4) 0.0451(17) Uani 0.617(7) 1 d PDU C 8
C27B C 0.2959(19) 0.006(2) 0.9180(12) 0.043(4) Uani 0.095(6) 1 d PDU C 9
F7B F 0.239(3) 0.108(2) 0.9591(17) 0.051(6) Uani 0.095(6) 1 d PDU C 9
F8B F 0.392(2) -0.101(3) 0.9865(13) 0.052(5) Uani 0.095(6) 1 d PDU C 9
F9B F 0.199(3) -0.036(4) 0.9098(16) 0.052(5) Uani 0.095(6) 1 d PDU C 9
C13 C 0.0103(18) 1.1075(14) 0.1773(12) 0.050(4) Uani 0.30(3) 1 d PDU D 10
F1 F -0.037(3) 1.140(2) 0.0850(13) 0.049(4) Uani 0.30(3) 1 d PDU D 10
F2 F -0.098(3) 1.1562(19) 0.2283(17) 0.084(6) Uani 0.30(3) 1 d PDU D 10
F3 F 0.080(2) 1.1820(14) 0.1736(18) 0.064(4) Uani 0.30(3) 1 d PDU D 10
C13A C -0.0019(8) 1.1038(7) 0.1772(6) 0.0425(19) Uani 0.70(3) 1 d PDU D 11
F1A F -0.0122(11) 1.1433(10) 0.0788(4) 0.062(3) Uani 0.70(3) 1 d PDU D 11
F2A F -0.1285(6) 1.1285(9) 0.2069(6) 0.061(2) Uani 0.70(3) 1 d PDU D 11
F3A F 0.0325(15) 1.1908(6) 0.2025(10) 0.079(3) Uani 0.70(3) 1 d PDU D 11

loop_
_atom_site_aniso_label
_atom_site_aniso_U_11
_atom_site_aniso_U_22
_atom_site_aniso_U_33
_atom_site_aniso_U_23
_atom_site_aniso_U_13
_atom_site_aniso_U_12
C1 0.0271(19) 0.0267(17) 0.0214(18) -0.0072(14) 0.0019(15) -0.0131(15)
C2 0.0264(19) 0.0236(17) 0.0213(18) -0.0058(14) 0.0024(14) -0.0124(15)
C3 0.0266(19) 0.0278(18) 0.0190(18) -0.0107(14) 0.0060(15) -0.0106(15)
C4 0.0245(19) 0.0235(17) 0.0258(19) -0.0083(14) 0.0024(15) -0.0109(14)
C5 0.0217(18) 0.0251(17) 0.0247(18) -0.0096(14) 0.0036(14) -0.0123(14)
C6 0.0256(19) 0.0274(18) 0.0205(18) -0.0088(14) 0.0038(14) -0.0114(15)
C7 0.0232(18) 0.0233(17) 0.0259(19) -0.0053(14) 0.0028(14) -0.0123(14)
C8 0.0298(19) 0.0288(18) 0.0261(19) -0.0080(15) 0.0051(15) -0.0103(16)
C9 0.030(2) 0.0378(19) 0.0206(19) -0.0010(15) 0.0029(15) -0.0129(17)
C10 0.0198(18) 0.0255(18) 0.035(2) -0.0031(15) 0.0018(15) -0.0072(15)
C11 0.029(2) 0.0276(18) 0.037(2) -0.0126(16) 0.0087(16) -0.0124(16)
C12 0.0295(19) 0.0295(18) 0.0268(19) -0.0089(15) 0.0044(15) -0.0155(16)
C14 0.0226(18) 0.0239(17) 0.0246(19) -0.0067(14) 0.0019(14) -0.0084(15)
C15 0.042(2) 0.0272(18) 0.029(2) -0.0067(15) 0.0037(17) -0.0152(16)
C16 0.048(2) 0.032(2) 0.024(2) -0.0083(16) 0.0079(17) -0.0108(17)
C17 0.031(2) 0.039(2) 0.025(2) -0.0040(16) 0.0081(16) -0.0080(17)
C18 0.044(2) 0.038(2) 0.037(2) -0.0075(17) 0.0089(18) -0.0240(18)
C19 0.042(2) 0.036(2) 0.029(2) -0.0163(16) 0.0108(17) -0.0206(17)
C21 0.0238(18) 0.0198(16) 0.0214(18) -0.0058(14) 0.0028(14) -0.0084(14)
C22 0.0277(19) 0.0317(18) 0.0258(19) -0.0072(15) -0.0004(15) -0.0139(16)
C23 0.036(2) 0.0341(19) 0.0195(19) -0.0020(15) -0.0045(16) -0.0153(17)
C24 0.033(2) 0.0274(18) 0.0211(18) -0.0078(14) 0.0075(15) -0.0151(16)
C25 0.0271(19) 0.0283(18) 0.030(2) -0.0104(15) 0.0056(16) -0.0139(15)
C26 0.0280(19) 0.0243(17) 0.0235(19) -0.0073(14) 0.0014(15) -0.0080(15)
C28 0.0247(19) 0.0260(17) 0.0236(18) -0.0097(14) 0.0040(14) -0.0102(15)
C29 0.033(2) 0.0296(19) 0.031(2) -0.0075(16) 0.0128(16) -0.0125(16)
C30 0.026(2) 0.034(2) 0.040(2) -0.0114(17) 0.0109(17) -0.0074(16)
C31 0.027(2) 0.0270(18) 0.0269(19) -0.0066(15) 0.0010(15) -0.0051(15)
C32 0.033(2) 0.0298(18) 0.0250(19) -0.0086(15) 0.0065(15) -0.0161(16)
C33 0.0224(18) 0.0283(18) 0.0271(19) -0.0108(15) 0.0039(15) -0.0090(15)
S1 0.0280(5) 0.0254(4) 0.0225(5) -0.0070(4) 0.0058(4) -0.0072(4)
S2 0.0298(5) 0.0256(4) 0.0255(5) -0.0071(4) 0.0091(4) -0.0083(4)
C20 0.054(4) 0.051(3) 0.039(3) -0.002(3) 0.017(3) -0.021(3)
F4 0.077(4) 0.070(3) 0.051(3) -0.023(3) 0.045(3) -0.011(3)
F5 0.075(3) 0.046(3) 0.022(2) 0.0006(19) 0.011(2) -0.030(3)
F6 0.055(3) 0.099(4) 0.070(3) -0.006(3) 0.031(3) -0.043(3)
C34 0.034(4) 0.038(4) 0.046(4) -0.010(4) 0.005(4) -0.012(4)
F10 0.048(5) 0.052(4) 0.062(7) -0.006(5) -0.010(4) -0.011(4)
F11 0.052(6) 0.030(4) 0.055(5) -0.019(3) 0.007(4) 0.002(4)
F12 0.044(5) 0.033(4) 0.048(5) -0.006(4) 0.004(4) -0.009(3)
C34A 0.034(4) 0.039(4) 0.046(4) -0.009(3) 0.007(4) -0.012(3)
F10A 0.026(3) 0.033(3) 0.031(5) -0.015(3) -0.007(3) -0.002(2)
F11A 0.041(5) 0.031(3) 0.072(6) -0.018(4) -0.004(4) -0.010(3)
F12A 0.059(6) 0.042(4) 0.048(4) 0.008(4) 0.011(4) -0.005(4)
C34B 0.039(5) 0.039(5) 0.049(5) -0.009(5) 0.005(5) -0.009(5)
F10B 0.054(7) 0.046(6) 0.056(7) -0.001(6) -0.005(6) -0.007(6)
F11B 0.039(7) 0.034(6) 0.049(7) -0.018(6) 0.013(6) -0.004(5)
F12B 0.048(6) 0.033(5) 0.059(7) -0.006(6) 0.002(7) -0.016(5)
C27 0.047(5) 0.054(5) 0.027(4) -0.012(4) 0.009(4) -0.028(4)
F7 0.051(6) 0.070(7) 0.040(5) -0.028(5) 0.023(4) -0.029(5)
F8 0.060(6) 0.067(7) 0.018(4) -0.020(5) 0.009(4) -0.031(5)
F9 0.053(6) 0.047(5) 0.045(6) -0.002(4) 0.006(5) -0.037(4)
C27A 0.044(3) 0.051(3) 0.026(3) -0.010(3) 0.007(3) -0.029(3)
F7A 0.037(3) 0.065(5) 0.032(3) -0.016(3) 0.014(2) -0.031(2)
F9A 0.064(5) 0.043(3) 0.042(4) 0.007(2) 0.009(3) -0.026(2)
F8A 0.051(4) 0.066(4) 0.026(2) -0.018(3) 0.008(2) -0.030(3)
C27B 0.048(5) 0.056(5) 0.029(5) -0.011(5) 0.010(5) -0.028(5)
F7B 0.052(8) 0.065(8) 0.027(7) -0.014(7) 0.017(7) -0.021(7)
F8B 0.057(7) 0.057(7) 0.028(7) -0.002(7) 0.012(7) -0.023(7)
F9B 0.054(7) 0.061(7) 0.034(7) -0.008(7) 0.017(7) -0.027(7)
C13 0.045(6) 0.037(5) 0.050(6) -0.005(5) 0.006(5) -0.007(5)
F1 0.040(7) 0.039(6) 0.049(8) 0.001(6) -0.009(6) -0.008(5)
F2 0.066(7) 0.050(6) 0.066(7) 0.002(5) 0.025(6) 0.022(6)
F3 0.065(8) 0.022(5) 0.095(9) -0.003(5) 0.001(7) -0.020(5)
C13A 0.039(3) 0.033(3) 0.043(3) -0.008(3) 0.004(3) -0.008(3)
F1A 0.057(4) 0.046(3) 0.039(3) 0.011(2) 0.010(2) -0.001(3)
F2A 0.034(2) 0.051(3) 0.057(3) -0.006(2) 0.013(2) 0.009(2)
F3A 0.092(5) 0.036(2) 0.097(5) -0.012(3) -0.023(4) -0.018(3)

loop_
_atom_type_symbol
_atom_type_description
_atom_type_scat_dispersion_real
_atom_type_scat_dispersion_imag
_atom_type_scat_source
C C 0.0033 0.0016 'International Tables Vol C Tables 4.2.6.8 and 6.1.1.4'
H H 0.0000 0.0000 'International Tables Vol C Tables 4.2.6.8 and 6.1.1.4'
F F 0.0171 0.0103 'International Tables Vol C Tables 4.2.6.8 and 6.1.1.4'
S S 0.1246 0.1234 'International Tables Vol C Tables 4.2.6.8 and 6.1.1.4'

loop_
_geom_angle_atom_site_label_1
_geom_angle_atom_site_label_2
_geom_angle_atom_site_label_3
_geom_angle
_geom_angle_site_symmetry_1
_geom_angle_site_symmetry_3
C2 C1 C7 129.7(3) . .
C2 C1 S1 112.6(2) . .
C7 C1 S1 117.7(2) . .
C1 C2 C3 109.9(3) . .
C1 C2 C14 127.2(3) . .
C3 C2 C14 122.9(3) . .
C4 C3 C2 115.7(3) . .
C4 C3 S2 110.6(2) . .
C2 C3 S2 133.6(2) . .
C3 C4 C5 115.2(3) . .
C3 C4 S1 110.2(2) . .
C5 C4 S1 134.5(2) . .
C6 C5 C4 110.2(3) . .
C6 C5 C21 127.2(3) . .
C4 C5 C21 122.6(3) . .
C5 C6 C28 130.4(3) . .
C5 C6 S2 112.6(2) . .
C28 C6 S2 117.1(2) . .
C8 C7 C12 118.6(3) . .
C8 C7 C1 121.1(3) . .
C12 C7 C1 120.2(3) . .
C9 C8 C7 121.2(3) . .
C9 C8 H8 119.4 . .
C7 C8 H8 119.4 . .
C10 C9 C8 119.7(3) . .
C10 C9 H9 120.1 . .
C8 C9 H9 120.1 . .
C9 C10 C11 120.0(3) . .
C9 C10 C13A 121.4(4) . .
C11 C10 C13A 118.6(4) . .
C9 C10 C13 122.0(7) . .
C11 C10 C13 117.7(7) . .
C13A C10 C13 5.9(10) . .
C12 C11 C10 120.3(3) . .
C12 C11 H11 119.8 . .
C10 C11 H11 119.8 . .
C11 C12 C7 120.1(3) . .
C11 C12 H12 119.9 . .
C7 C12 H12 119.9 . .
C19 C14 C15 118.6(3) . .
C19 C14 C2 121.7(3) . .
C15 C14 C2 119.7(3) . .
C16 C15 C14 120.5(3) . .
C16 C15 H15 119.8 . .
C14 C15 H15 119.8 . .
C17 C16 C15 120.3(3) . .
C17 C16 H16 119.9 . .
C15 C16 H16 119.9 . .
C16 C17 C18 119.8(3) . .
C16 C17 C20 120.8(5) . .
C18 C17 C20 119.3(5) . .
C16 C17 C20B 116.9(6) . .
C18 C17 C20B 123.3(6) . .
C20 C17 C20B 4.3(7) . .
C16 C17 C20A 122.7(6) . .
C18 C17 C20A 117.4(6) . .
C20 C17 C20A 3.6(8) . .
C20B C17 C20A 6.0(8) . .
C17 C18 C19 120.4(3) . .
C17 C18 H18 119.8 . .
C19 C18 H18 119.8 . .
C18 C19 C14 120.4(3) . .
C18 C19 H19 119.8 . .
C14 C19 H19 119.8 . .
C26 C21 C22 118.2(3) . .
C26 C21 C5 119.8(3) . .
C22 C21 C5 122.0(3) . .
C23 C22 C21 120.7(3) . .
C23 C22 H22 119.7 . .
C21 C22 H22 119.7 . .
C24 C23 C22 120.3(3) . .
C24 C23 H23 119.8 . .
C22 C23 H23 119.8 . .
C23 C24 C25 119.7(3) . .
C23 C24 C27 118.7(6) . .
C25 C24 C27 121.6(7) . .
C23 C24 C27A 119.7(4) . .
C25 C24 C27A 120.5(4) . .
C27 C24 C27A 2.0(9) . .
C23 C24 C27B 116.2(8) . .
C25 C24 C27B 124.1(8) . .
C27 C24 C27B 3.7(10) . .
C27A C24 C27B 3.7(9) . .
C26 C25 C24 119.9(3) . .
C26 C25 H25 120.0 . .
C24 C25 H25 120.0 . .
C25 C26 C21 121.1(3) . .
C25 C26 H26 119.5 . .
C21 C26 H26 119.5 . .
C33 C28 C29 117.9(3) . .
C33 C28 C6 121.9(3) . .
C29 C28 C6 120.2(3) . .
C30 C29 C28 121.8(3) . .
C30 C29 H29 119.1 . .
C28 C29 H29 119.1 . .
C29 C30 C31 119.7(3) . .
C29 C30 H30 120.2 . .
C31 C30 H30 120.2 . .
C30 C31 C32 119.9(3) . .
C30 C31 C34B 120.4(7) . .
C32 C31 C34B 119.4(7) . .
C30 C31 C34A 119.4(5) . .
C32 C31 C34A 120.6(5) . .
C34B C31 C34A 8.4(8) . .
C30 C31 C34 120.2(6) . .
C32 C31 C34 119.7(6) . .
C34B C31 C34 10.5(9) . .
C34A C31 C34 2.4(9) . .
C33 C32 C31 120.2(3) . .
C33 C32 H32 119.9 . .
C31 C32 H32 119.9 . .
C32 C33 C28 120.5(3) . .
C32 C33 H33 119.7 . .
C28 C33 H33 119.7 . .
C4 S1 C1 91.57(15) . .
C3 S2 C6 91.36(15) . .
F6 C20 F4 106.8(7) . .
F6 C20 F5 105.9(7) . .
F4 C20 F5 106.1(7) . .
F6 C20 C17 113.1(7) . .
F4 C20 C17 112.9(6) . .
F5 C20 C17 111.5(6) . .
F5A C20A F6A 108.6(11) . .
F5A C20A F4A 106.0(11) . .
F6A C20A F4A 106.6(11) . .
F5A C20A C17 114.7(10) . .
F6A C20A C17 111.2(10) . .
F4A C20A C17 109.4(10) . .
F4B C20B F6B 109.1(11) . .
F4B C20B F5B 106.5(10) . .
F6B C20B F5B 105.4(11) . .
F4B C20B C17 114.0(10) . .
F6B C20B C17 110.3(10) . .
F5B C20B C17 111.0(10) . .
F11 C34 F12 107.9(10) . .
F11 C34 F10 107.2(10) . .
F12 C34 F10 105.7(10) . .
F11 C34 C31 112.5(9) . .
F12 C34 C31 112.6(9) . .
F10 C34 C31 110.7(9) . .
F11A C34A F12A 106.1(9) . .
F11A C34A F10A 107.2(8) . .
F12A C34A F10A 105.4(8) . .
F11A C34A C31 113.1(8) . .
F12A C34A C31 112.6(8) . .
F10A C34A C31 112.0(8) . .
F11B C34B F12B 106.9(12) . .
F11B C34B F10B 106.8(12) . .
F12B C34B F10B 106.2(12) . .
F11B C34B C31 111.7(11) . .
F12B C34B C31 111.3(11) . .
F10B C34B C31 113.6(11) . .
F7 C27 F9 106.7(11) . .
F7 C27 F8 107.1(11) . .
F9 C27 F8 105.3(11) . .
F7 C27 C24 112.5(11) . .
F9 C27 C24 112.3(11) . .
F8 C27 C24 112.4(10) . .
F9A C27A F8A 106.5(7) . .
F9A C27A F7A 106.5(6) . .
F8A C27A F7A 105.2(6) . .
F9A C27A C24 112.2(6) . .
F8A C27A C24 112.1(6) . .
F7A C27A C24 113.8(6) . .
F9B C27B F7B 107.0(13) . .
F9B C27B F8B 106.1(13) . .
F7B C27B F8B 105.1(12) . .
F9B C27B C24 111.9(12) . .
F7B C27B C24 112.4(12) . .
F8B C27B C24 113.7(12) . .
F1 C13 F2 107.1(12) . .
F1 C13 F3 106.6(12) . .
F2 C13 F3 105.5(11) . .
F1 C13 C10 113.2(12) . .
F2 C13 C10 112.3(11) . .
F3 C13 C10 111.6(11) . .
F1A C13A F3A 106.8(6) . .
F1A C13A F2A 107.0(6) . .
F3A C13A F2A 105.4(6) . .
F1A C13A C10 113.5(6) . .
F3A C13A C10 112.1(6) . .
F2A C13A C10 111.6(6) . .

loop_
_geom_bond_atom_site_label_1
_geom_bond_atom_site_label_2
_geom_bond_distance
_geom_bond_site_symmetry_2
C1 C2 1.373(4) .
C1 C7 1.464(4) .
C1 S1 1.746(3) .
C2 C3 1.422(4) .
C2 C14 1.480(4) .
C3 C4 1.369(4) .
C3 S2 1.721(3) .
C4 C5 1.420(4) .
C4 S1 1.720(3) .
C5 C6 1.375(4) .
C5 C21 1.476(4) .
C6 C28 1.469(4) .
C6 S2 1.744(3) .
C7 C8 1.384(4) .
C7 C12 1.394(4) .
C8 C9 1.381(4) .
C8 H8 0.9500 .
C9 C10 1.374(4) .
C9 H9 0.9500 .
C10 C11 1.382(4) .
C10 C13A 1.488(7) .
C10 C13 1.489(13) .
C11 C12 1.382(4) .
C11 H11 0.9500 .
C12 H12 0.9500 .
C14 C19 1.382(4) .
C14 C15 1.386(4) .
C15 C16 1.373(4) .
C15 H15 0.9500 .
C16 C17 1.366(5) .
C16 H16 0.9500 .
C17 C18 1.369(4) .
C17 C20 1.496(8) .
C17 C20B 1.499(13) .
C17 C20A 1.504(13) .
C18 C19 1.373(4) .
C18 H18 0.9500 .
C19 H19 0.9500 .
C21 C26 1.387(4) .
C21 C22 1.388(4) .
C22 C23 1.379(4) .
C22 H22 0.9500 .
C23 C24 1.376(4) .
C23 H23 0.9500 .
C24 C25 1.379(4) .
C24 C27 1.479(13) .
C24 C27A 1.481(7) .
C24 C27B 1.481(15) .
C25 C26 1.378(4) .
C25 H25 0.9500 .
C26 H26 0.9500 .
C28 C33 1.388(4) .
C28 C29 1.390(4) .
C29 C30 1.369(4) .
C29 H29 0.9500 .
C30 C31 1.373(4) .
C30 H30 0.9500 .
C31 C32 1.383(4) .
C31 C34B 1.490(14) .
C31 C34A 1.492(9) .
C31 C34 1.494(11) .
C32 C33 1.381(4) .
C32 H32 0.9500 .
C33 H33 0.9500 .
C20 F6 1.325(9) .
C20 F4 1.334(9) .
C20 F5 1.351(8) .
C20A F5A 1.339(12) .
C20A F6A 1.343(12) .
C20A F4A 1.347(12) .
C20B F4B 1.338(12) .
C20B F6B 1.338(12) .
C20B F5B 1.339(12) .
C34 F11 1.338(11) .
C34 F12 1.339(11) .
C34 F10 1.342(11) .
C34A F11A 1.335(10) .
C34A F12A 1.341(10) .
C34A F10A 1.344(10) .
C34B F11B 1.337(13) .
C34B F12B 1.338(13) .
C34B F10B 1.342(13) .
C27 F7 1.339(12) .
C27 F9 1.339(12) .
C27 F8 1.341(12) .
C27A F9A 1.336(8) .
C27A F8A 1.343(8) .
C27A F7A 1.344(8) .
C27B F9B 1.340(13) .
C27B F7B 1.341(13) .
C27B F8B 1.342(13) .
C13 F1 1.325(12) .
C13 F2 1.326(12) .
C13 F3 1.332(13) .
C13A F1A 1.326(7) .
C13A F3A 1.329(7) .
C13A F2A 1.333(7) .
